data_1557147
loop_
_publ_author_name
'Springborg, Johan'
'Sotofte, Inger'

_publ_section_title
;
 Synthetic, Thermodynamic and Crystallographic Studies of Pentacoordinated
 Copper(II) Complexes with [24.31]Adamanzane,
 1,4,7,10-Tetraazabicyclo[5.5.3]pentadecane, and Bromide, Iodide,
 Hydroxide, Water or Ammonia
;
_journal_name_full 'Acta Chemica Scandinavica'
_journal_page_first 357
_journal_page_last 366
_journal_paper_doi 10.3891/acta.chem.scand.51-0357
_journal_volume 51
_journal_year 1997
_chemical_formula_moiety 'C11 H24 Br Cu N4, Cl O4'
_chemical_formula_sum 'C11 H24 Br Cl Cu N4 O4'
_chemical_formula_weight 455.24
_chemical_name_common 'Copper(II) Adamanzane Complex'
_space_group_IT_number 14
_space_group_name_Hall '-P 2yn'
_space_group_name_H-M_alt 'P 1 21/n 1'
_symmetry_cell_setting monoclinic
_symmetry_Int_Tables_number 14
_symmetry_space_group_name_Hall '-P 2yn'
_symmetry_space_group_name_H-M 'P 1 21/n 1'
_cell_angle_alpha 90.
_cell_angle_beta 94.21(3)
_cell_angle_gamma 90.
_cell_formula_units_Z 4
_cell_length_a 8.097(3)
_cell_length_b 22.750(9)
_cell_length_c 8.983(3)
_cell_volume 1650.3(11)
_diffrn_ambient_temperature 120
_diffrn_radiation_probe x-ray
_diffrn_radiation_type MoK\a
_diffrn_radiation_wavelength 0.71073
_exptl_absorpt_coefficient_mu 3.93
_exptl_crystal_density_diffrn 1.83
_exptl_crystal_F_000 924
_refine_ls_goodness_of_fit_ref 1.00
_refine_ls_number_parameters 200
_refine_ls_number_reflns 1761
_refine_ls_R_factor_gt 0.0764
_refine_ls_wR_factor_ref 0.1828
_cod_data_source_file Acta-Chem-Scand-1997-51-357-1.cif
_cod_data_source_block 1
_cod_original_sg_symbol_H-M 'P 21/n'
_cod_database_code 1557147

loop_
_space_group_symop_id
_space_group_symop_operation_xyz
1 x,y,z
2 1/2-x,1/2+y,1/2-z
3 -x,-y,-z
4 1/2+x,1/2-y,1/2+z

loop_
_atom_site_label
_atom_site_type_symbol
_atom_site_thermal_displace_type
_atom_site_fract_x
_atom_site_fract_y
_atom_site_fract_z
_atom_site_occupancy
_atom_site_U_iso_or_equiv
_atom_site_calc_flag
_atom_site_refinement_flags
_atom_site_disorder_assembly
_atom_site_disorder_group
Br Br Uiso 0.62884(12) 0.02592(5) 0.31120(13) 1.000 0.0328(4) . . . .
Cu Cu Uiso 0.38526(14) 0.08698(5) 0.31564(14) 1.000 0.0201(4) . . . .
Cl Cl Uiso 0.3044(3) 0.35939(11) 0.2751(3) 1.000 0.0351(10) . . . .
N1 N Uiso 0.2375(9) 0.0305(4) 0.2023(9) 1.000 0.023(3) . . . .
N2 N Uiso 0.1805(10) 0.1175(4) 0.4098(9) 1.000 0.024(3) . . . .
N3 N Uiso 0.5053(10) 0.1537(4) 0.4192(10) 1.000 0.031(3) . . . .
N4 N Uiso 0.3719(10) 0.1397(4) 0.1208(10) 1.000 0.027(3) . . . .
C1 C Uiso 0.0742(12) 0.0308(5) 0.2700(13) 1.000 0.031(3) . . . .
O1 O Uiso 0.2538(17) 0.3108(6) 0.3539(17) 0.600(10) 0.039(3) . . . .
O1' O Uiso 0.194(3) 0.3137(11) 0.319(3) 0.400(10) 0.055(5) . . . .
O2 O Uiso 0.3318(15) 0.3332(6) 0.1206(14) 0.600(10) 0.039(3) . . . .
C2 C Uiso 0.0852(12) 0.0626(5) 0.4171(12) 1.000 0.028(3) . . . .
O2' O Uiso 0.297(3) 0.4008(9) 0.408(2) 0.400(10) 0.055(5) . . . .
O3 O Uiso 0.1733(15) 0.3998(5) 0.2379(16) 0.600(10) 0.039(3) . . . .
C3 C Uiso 0.2550(12) 0.1357(4) 0.5557(11) 1.000 0.023(3) . . . .
O3' O Uiso 0.264(3) 0.3925(10) 0.153(2) 0.400(10) 0.055(5) . . . .
O4 O Uiso 0.4509(15) 0.3856(6) 0.3226(16) 0.600(10) 0.039(3) . . . .
C4 C Uiso 0.3972(13) 0.1778(5) 0.5317(11) 1.000 0.030(3) . . . .
O4' O Uiso 0.474(2) 0.3426(11) 0.298(3) 0.400(10) 0.055(5) . . . .
C5 C Uiso 0.5516(15) 0.1961(5) 0.3023(14) 1.000 0.046(5) . . . .
C6 C Uiso 0.5326(15) 0.1698(5) 0.1469(14) 1.000 0.044(4) . . . .
C7 C Uiso 0.3674(14) 0.0920(5) 0.0094(13) 1.000 0.039(4) . . . .
C8 C Uiso 0.2357(14) 0.0463(5) 0.0416(12) 1.000 0.031(4) . . . .
C9 C Uiso 0.0838(12) 0.1656(5) 0.3358(12) 1.000 0.030(3) . . . .
C10 C Uiso 0.0745(13) 0.1685(5) 0.1701(14) 1.000 0.040(4) . . . .
C11 C Uiso 0.2372(16) 0.1829(5) 0.0970(14) 1.000 0.046(5) . . . .

loop_
_atom_type_symbol
_atom_type_description
_atom_type_scat_dispersion_real
_atom_type_scat_dispersion_imag
_atom_type_scat_source
C C 0.0033 0.0016 ' International Tables Vol C Tables 4.2.6.8 and 6.1.1.4'
Br Br -0.2901 2.4595 ' International Tables Vol C Tables 4.2.6.8 and 6.1.1.4'
Cl Cl 0.1484 0.1585 ' International Tables Vol C Tables 4.2.6.8 and 6.1.1.4'
Cu Cu 0.3201 1.2651 ' International Tables Vol C Tables 4.2.6.8 and 6.1.1.4'
N N 0.0061 0.0033 ' International Tables Vol C Tables 4.2.6.8 and 6.1.1.4'
O O 0.0106 0.0060 ' International Tables Vol C Tables 4.2.6.8 and 6.1.1.4'

loop_
_geom_angle_atom_site_label_1
_geom_angle_atom_site_label_2
_geom_angle_atom_site_label_3
_geom_angle
_geom_angle_site_symmetry_1
_geom_angle_site_symmetry_2
_geom_angle_site_symmetry_3
_geom_angle_publ_flag
Br Cu N1 94.7(2) . . . yes
Br Cu N2 153.3(2) . . . yes
Br Cu N3 94.3(2) . . . yes
Br Cu N4 107.7(2) . . . yes
N1 Cu N2 87.4(3) . . . yes
N1 Cu N3 170.5(4) . . . yes
N1 Cu N4 87.2(3) . . . yes
N2 Cu N3 86.0(3) . . . yes
N2 Cu N4 99.0(3) . . . yes
N3 Cu N4 87.0(4) . . . yes
O1 Cl O4 118.0(9) . . . yes
O2 Cl O3 101.1(8) . . . yes
O2 Cl O4 105.7(8) . . . yes
O3 Cl O4 114.0(8) . . . yes
O1' Cl O2' 99.8(13) . . . yes
O1' Cl O3' 120.3(15) . . . yes
O1' Cl O4' 112.1(14) . . . yes
O2' Cl O3' 105.7(12) . . . yes
O2' Cl O4' 98.4(14) . . . yes
O3' Cl O4' 116.1(15) . . . yes
O1 Cl O2 102.6(8) . . . yes
O1 Cl O3 113.0(8) . . . yes
Cu N1 C8 107.7(6) . . . yes
Cu N1 C1 107.8(6) . . . yes
C1 N1 C8 116.6(8) . . . yes
Cu N2 C2 100.1(6) . . . yes
Cu N2 C3 100.0(6) . . . yes
C3 N2 C9 111.4(8) . . . yes
Cu N2 C9 119.1(6) . . . yes
C2 N2 C3 112.6(8) . . . yes
C2 N2 C9 112.8(8) . . . yes
C4 N3 C5 115.4(9) . . . yes
Cu N3 C4 107.8(6) . . . yes
Cu N3 C5 107.6(7) . . . yes
Cu N4 C7 98.1(6) . . . yes
Cu N4 C6 98.1(6) . . . yes
Cu N4 C11 119.4(7) . . . yes
C6 N4 C7 115.3(8) . . . yes
C6 N4 C11 110.4(9) . . . yes
C7 N4 C11 114.3(9) . . . yes
N1 C1 C2 111.3(8) . . . yes
N2 C2 C1 111.5(9) . . . yes
N2 C3 C4 108.5(8) . . . yes
N3 C4 C3 110.6(8) . . . yes
N3 C5 C6 112.3(9) . . . yes
N4 C6 C5 111.0(10) . . . yes
N4 C7 C8 110.7(9) . . . yes
N1 C8 C7 113.0(9) . . . yes
N2 C9 C10 118.1(9) . . . yes
C9 C10 C11 116.9(9) . . . no
N4 C11 C10 116.2(9) . . . yes

loop_
_geom_bond_atom_site_label_1
_geom_bond_atom_site_label_2
_geom_bond_distance
_geom_bond_site_symmetry_1
_geom_bond_site_symmetry_2
_geom_bond_publ_flag
Br Cu 2.4151(18) . . yes
Cu N1 1.985(8) . . yes
Cu N2 2.038(8) . . yes
Cu N3 1.995(9) . . yes
Cu N4 2.118(9) . . yes
Cl O3' 1.35(2) . . yes
Cl O1 1.391(14) . . yes
Cl O2 1.541(13) . . yes
Cl O3 1.425(12) . . yes
Cl O4 1.368(13) . . yes
Cl O1' 1.45(2) . . yes
Cl O2' 1.525(19) . . yes
Cl O4' 1.426(18) . . yes
N1 C1 1.495(13) . . yes
N1 C8 1.487(14) . . yes
N2 C2 1.472(14) . . yes
N2 C3 1.462(13) . . yes
N2 C9 1.475(14) . . yes
N3 C4 1.489(14) . . yes
N3 C5 1.494(15) . . yes
N4 C6 1.474(15) . . yes
N4 C11 1.472(15) . . yes
N4 C7 1.475(15) . . yes
C1 C2 1.503(16) . . no
C3 C4 1.525(14) . . no
C5 C6 1.516(18) . . no
C7 C8 1.532(16) . . no
C9 C10 1.486(17) . . no
C10 C11 1.550(17) . . no

loop_
_geom_torsion_atom_site_label_1
_geom_torsion_atom_site_label_2
_geom_torsion_atom_site_label_3
_geom_torsion_atom_site_label_4
_geom_torsion
_geom_torsion_site_symmetry_1
_geom_torsion_site_symmetry_2
_geom_torsion_site_symmetry_3
_geom_torsion_site_symmetry_4
_geom_torsion_publ_flag
Br Cu N1 C1 140.5(6) . . . . no
Br Cu N1 C8 -92.9(6) . . . . no
N2 Cu N1 C1 -12.8(7) . . . . no
N2 Cu N1 C8 113.8(7) . . . . no
N4 Cu N1 C1 -112.0(7) . . . . no
N4 Cu N1 C8 14.7(6) . . . . no
Br Cu N2 C2 -61.4(8) . . . . no
Br Cu N2 C3 53.8(9) . . . . no
Br Cu N2 C9 175.3(5) . . . . no
N1 Cu N2 C2 33.9(6) . . . . no
N1 Cu N2 C3 149.1(6) . . . . no
N1 Cu N2 C9 -89.4(7) . . . . no
N3 Cu N2 C2 -153.1(6) . . . . no
N3 Cu N2 C3 -37.8(6) . . . . no
N3 Cu N2 C9 83.7(8) . . . . no
N4 Cu N2 C2 120.6(6) . . . . no
N4 Cu N2 C3 -124.2(6) . . . . no
N4 Cu N2 C9 -2.7(8) . . . . no
Br Cu N3 C4 -139.5(6) . . . . no
Br Cu N3 C5 95.4(6) . . . . no
N2 Cu N3 C4 13.8(6) . . . . no
N2 Cu N3 C5 -111.4(7) . . . . no
N4 Cu N3 C4 113.0(7) . . . . no
N4 Cu N3 C5 -12.1(7) . . . . no
Br Cu N4 C6 -59.0(6) . . . . no
Br Cu N4 C7 58.1(6) . . . . no
Br Cu N4 C11 -178.0(7) . . . . no
N1 Cu N4 C6 -153.0(6) . . . . no
N1 Cu N4 C7 -35.9(6) . . . . no
N1 Cu N4 C11 88.0(8) . . . . no
N2 Cu N4 C6 120.0(6) . . . . no
N2 Cu N4 C7 -122.8(6) . . . . no
N2 Cu N4 C11 1.1(8) . . . . no
N3 Cu N4 C6 34.5(6) . . . . no
N3 Cu N4 C7 151.7(6) . . . . no
N3 Cu N4 C11 -84.4(8) . . . . no
Cu N1 C1 C2 -12.0(10) . . . . no
C8 N1 C1 C2 -133.2(10) . . . . no
Cu N1 C8 C7 10.4(10) . . . . no
C1 N1 C8 C7 131.7(10) . . . . no
Cu N2 C2 C1 -49.5(9) . . . . no
C3 N2 C2 C1 -154.8(8) . . . . no
C9 N2 C2 C1 78.2(10) . . . . no
Cu N2 C3 C4 54.3(8) . . . . no
C2 N2 C3 C4 159.6(8) . . . . no
C9 N2 C3 C4 -72.6(10) . . . . no
Cu N2 C9 C10 33.0(12) . . . . no
C2 N2 C9 C10 -83.8(11) . . . . no
C3 N2 C9 C10 148.6(9) . . . . no
Cu N3 C4 C3 13.5(9) . . . . no
C5 N3 C4 C3 133.8(9) . . . . no
Cu N3 C5 C6 -13.8(11) . . . . no
C4 N3 C5 C6 -134.2(10) . . . . no
Cu N4 C6 C5 -50.9(9) . . . . no
C7 N4 C6 C5 -153.9(9) . . . . no
C11 N4 C6 C5 74.7(11) . . . . no
Cu N4 C7 C8 49.9(9) . . . . no
C6 N4 C7 C8 152.9(9) . . . . no
C11 N4 C7 C8 -77.6(11) . . . . no
Cu N4 C11 C10 -27.6(13) . . . . no
C6 N4 C11 C10 -140.1(10) . . . . no
C7 N4 C11 C10 88.0(12) . . . . no
N1 C1 C2 N2 43.5(12) . . . . no
N2 C3 C4 N3 -47.5(10) . . . . no
N3 C5 C6 N4 47.1(12) . . . . no
N4 C7 C8 N1 -44.2(12) . . . . no
N2 C9 C10 C11 -67.3(13) . . . . no
C9 C10 C11 N4 63.5(13) . . . . no
